data_7712134
loop_
_publ_author_name
'Watson, Lachlan J.'
'Hill, Anthony F.'

_publ_section_title
;
 C-H activation in bimetallic rhodium complexes to afford N-heterocyclic
 carbene pincer complexes.
;
_journal_issue 7
_journal_name_full 'Dalton transactions (Cambridge, England : 2003)'
_journal_page_first 2164
_journal_page_last 2174
_journal_paper_doi 10.1039/d2dt03984b
_journal_volume 52
_journal_year 2023
_chemical_formula_moiety 'C38 H30 N2 O P2 Rh, F6 P, C6 H6'
_chemical_formula_sum 'C44 H36 F6 N2 O P3 Rh'
_chemical_formula_weight 918.57
_space_group_crystal_system monoclinic
_space_group_IT_number 14
_space_group_name_Hall '-P 2yn'
_space_group_name_H-M_alt 'P 1 21/n 1'
_atom_sites_solution_hydrogens geom
_atom_sites_solution_primary dual
_audit_creation_date 2022-10-20
_audit_creation_method
;
Olex2 1.5
(compiled 2022.04.07 svn.rca3783a0 for OlexSys, GUI svn.r6498)
;
_audit_update_record
;
2022-11-25 deposited with the CCDC.	2023-01-16 downloaded from the CCDC.
;
_cell_angle_alpha 90
_cell_angle_beta 105.181(3)
_cell_angle_gamma 90
_cell_formula_units_Z 4
_cell_length_a 15.2904(3)
_cell_length_b 16.1205(5)
_cell_length_c 19.0392(6)
_cell_measurement_reflns_used 5445
_cell_measurement_temperature 150.00(10)
_cell_measurement_theta_max 72.1270
_cell_measurement_theta_min 4.0410
_cell_volume 4529.2(2)
_computing_cell_refinement 'CrysAlisPro 1.171.41.93a (Rigaku OD, 2020)'
_computing_data_collection 'CrysAlisPro 1.171.41.93a (Rigaku OD, 2020)'
_computing_data_reduction 'CrysAlisPro 1.171.41.93a (Rigaku OD, 2020)'
_computing_molecular_graphics 'Olex2 1.5 (Dolomanov et al., 2009)'
_computing_publication_material 'Olex2 1.5 (Dolomanov et al., 2009)'
_computing_structure_refinement 'SHELXL 2018/3 (Sheldrick, 2015)'
_computing_structure_solution 'SHELXT 2018/2 (Sheldrick, 2018)'
_diffrn_ambient_environment N~2~
_diffrn_ambient_temperature 150.00(10)
_diffrn_detector 'CCD plate'
_diffrn_detector_area_resol_mean 8.1297
_diffrn_detector_type EosS2
_diffrn_measured_fraction_theta_full 0.994
_diffrn_measured_fraction_theta_max 0.974
_diffrn_measurement_details
;
List of Runs (angles in degrees, time in seconds):

  # Type    Start    End  Width  t~exp~   \w     \q     \k     \f   Frames
#--------------------------------------------------------------------------
  1  \w     20.00 104.00   1.00   14.00    --   36.65  57.00-120.00   84
  2  \w    -33.00  66.00   1.00   14.00    --   36.65 -19.00 -90.00   99
  3  \w     34.00  90.00   1.00   14.00    --   36.65-125.00 -30.00   56
  4  \w    -21.00  62.00   1.00   14.00    --   36.65 -77.00  90.00   83
  5  \w     43.00  70.00   1.00   57.50    --  109.99-111.00 120.00   27
  6  \w    115.00 178.00   1.00   57.50    --  109.99 111.00-180.00   63
  7  \w     43.00 127.00   1.00   57.50    --  109.99 -45.00-180.00   84
  8  \w    141.00 168.00   1.00   57.50    --  109.99  45.00 -30.00   27
  9  \w     76.00 176.00   1.00   57.50    --  109.99  15.00  30.00  100
 10  \w     63.00 109.00   1.00   57.50    --  109.99-111.00-120.00   46
 11  \w     93.00 121.00   1.00   57.50    --  109.99  45.00 -30.00   28
 12  \w     77.00 109.00   1.00   57.50    --  109.99-111.00 120.00   32
 13  \w     46.00 121.00   1.00   57.50    --  109.99 -45.00 -90.00   75
 14  \w     54.00 137.00   1.00   57.50    --  109.99 -77.00  90.00   83
;
_diffrn_measurement_device 'four-circle diffractometer'
_diffrn_measurement_device_type 'SuperNova, Dual, Cu at home/near, EosS2'
_diffrn_measurement_method '\w scans'
_diffrn_orient_matrix_type 'CrysAlisPro convention (1999,Acta A55,543-557)'
_diffrn_orient_matrix_UB_11 0.0137810000
_diffrn_orient_matrix_UB_12 0.0788793000
_diffrn_orient_matrix_UB_13 0.0473110000
_diffrn_orient_matrix_UB_21 0.0289607000
_diffrn_orient_matrix_UB_22 -0.0534965000
_diffrn_orient_matrix_UB_23 0.0692834000
_diffrn_orient_matrix_UB_31 0.0993224000
_diffrn_orient_matrix_UB_32 0.0047588000
_diffrn_orient_matrix_UB_33 -0.0036761000
_diffrn_radiation_monochromator mirror
_diffrn_radiation_probe x-ray
_diffrn_radiation_type 'Cu K\a'
_diffrn_radiation_wavelength 1.54184
_diffrn_reflns_av_R_equivalents 0.0365
_diffrn_reflns_av_unetI/netI 0.0595
_diffrn_reflns_Laue_measured_fraction_full 0.994
_diffrn_reflns_Laue_measured_fraction_max 0.974
_diffrn_reflns_limit_h_max 18
_diffrn_reflns_limit_h_min -11
_diffrn_reflns_limit_k_max 18
_diffrn_reflns_limit_k_min -19
_diffrn_reflns_limit_l_max 22
_diffrn_reflns_limit_l_min -23
_diffrn_reflns_number 17713
_diffrn_reflns_point_group_measured_fraction_full 0.994
_diffrn_reflns_point_group_measured_fraction_max 0.974
_diffrn_reflns_theta_full 67.684
_diffrn_reflns_theta_max 72.937
_diffrn_reflns_theta_min 4.303
_diffrn_source 'micro-focus sealed X-ray tube'
_diffrn_source_type 'SuperNova (Cu) X-ray Source'
_exptl_absorpt_coefficient_mu 4.553
_exptl_absorpt_correction_T_max 1.00000
_exptl_absorpt_correction_T_min 0.95033
_exptl_absorpt_correction_type multi-scan
_exptl_absorpt_process_details
;
CrysAlisPro 1.171.41.93a (Rigaku Oxford Diffraction, 2020)
Empirical absorption correction using spherical harmonics,
implemented in SCALE3 ABSPACK scaling algorithm.
;
_exptl_crystal_colour orange
_exptl_crystal_colour_primary orange
_exptl_crystal_density_diffrn 1.347
_exptl_crystal_description needle
_exptl_crystal_F_000 1864
_exptl_crystal_size_max 0.11
_exptl_crystal_size_mid 0.07
_exptl_crystal_size_min 0.06
_refine_diff_density_max 0.788
_refine_diff_density_min -0.388
_refine_diff_density_rms 0.074
_refine_ls_extinction_method none
_refine_ls_goodness_of_fit_ref 1.014
_refine_ls_hydrogen_treatment mixed
_refine_ls_matrix_type full
_refine_ls_number_parameters 564
_refine_ls_number_reflns 8798
_refine_ls_number_restraints 310
_refine_ls_restrained_S_all 1.000
_refine_ls_R_factor_all 0.0740
_refine_ls_R_factor_gt 0.0450
_refine_ls_shift/su_max 0.002
_refine_ls_shift/su_mean 0.000
_refine_ls_structure_factor_coef Fsqd
_refine_ls_weighting_details 'w=1/[\s^2^(Fo^2^)+(0.0512P)^2^+3.1770P] where P=(Fo^2^+2Fc^2^)/3'
_refine_ls_weighting_scheme calc
_refine_ls_wR_factor_gt 0.1048
_refine_ls_wR_factor_ref 0.1163
_reflns_Friedel_coverage 0.000
_reflns_number_gt 6124
_reflns_number_total 8798
_reflns_threshold_expression 'I > 2\s(I)'
_cod_data_source_file d2dt03984b4.cif
_cod_data_source_block ljw-test-51_scale
_cod_depositor_comments 'Adding full bibliography for 7712131--7712137.cif.'
_cod_database_code 7712134
_shelx_shelxl_version_number 2018/3
_chemical_oxdiff_formula C50H42F6OP3Rh
_shelx_space_group_comment
;
The symmetry employed for this shelxl refinement is uniquely defined
by the following loop, which should always be used as a source of
symmetry information in preference to the above space-group names.
They are only intended as comments.
;
_shelx_estimated_absorpt_t_max 0.772
_shelx_estimated_absorpt_t_min 0.634
_olex2_refinement_description
;
1. Fixed Uiso
 At 1.2 times of:
  All C(H) groups, All C(H,H) groups
2. Restrained distances
 C1G-C1L
 1.38 with sigma of 0.02
 C1B-C1C = C1C-C1D
 1.36 with sigma of 0.02
 C1H-C1I = C1I-C1J
 1.36 with sigma of 0.02
 C1G-C1H = C1J-C1K = C1K-C1L
 1.37 with sigma of 0.02
 C1A-C1B = C1D-C1E = C1E-C1F
 1.37 with sigma of 0.02
 C1A-C1F
 1.38 with sigma of 0.02
 C1H-C1J
 2.36 with sigma of 0.04
 C1A-C1C = C1C-C1E = C1D-C1F
 2.37 with sigma of 0.04
 C1A-C1E
 2.38 with sigma of 0.04
 C1G-C1I = C1I-C1K = C1J-C1L
 2.37 with sigma of 0.04
 C1G-C1K
 2.38 with sigma of 0.04
 C1B-C1D
 2.36 with sigma of 0.04
 C1A-C1B \\sim C1B-C1C \\sim C1C-C1D \\sim C1D-C1E \\sim C1E-C1F \\sim C1F-C1A
 with sigma of 0.02
 C1A-C1E \\sim C1A-C1C \\sim C1E-C1C \\sim C1D-C1B \\sim C1D-C1F \\sim C1F-C1B
 with sigma of 0.04
 C1G-C1H \\sim C1H-C1I \\sim C1I-C1J \\sim C1J-C1K \\sim C1K-C1L \\sim C1L-C1G
 with sigma of 0.02
 C1G-C1K \\sim C1G-C1I \\sim C1K-C1I \\sim C1J-C1H \\sim C1J-C1L \\sim C1L-C1H
 with sigma of 0.04
 C24-C22 \\sim C24A-C22A
 with sigma of 0.04
 C24-H24 \\sim C24A-H24A
 with sigma of 0.02
 C22-H23 \\sim C22A-H23A
 with sigma of 0.04
 C24-C23 \\sim C24A-C23A
 with sigma of 0.02
 H25-C26 \\sim H25A-C26A
 with sigma of 0.04
 C25-C26 \\sim C25A-C26A
 with sigma of 0.02
 C22-H22 \\sim C22A-H22A
 with sigma of 0.02
 H22-C23 \\sim H22A-C23A
 with sigma of 0.04
 C25-H25 \\sim C25A-H25A
 with sigma of 0.02
 C25-C24 \\sim C25A-C24A
 with sigma of 0.02
 C26-H26 \\sim C26A-H26A
 with sigma of 0.02
 C23-H23 \\sim C23A-H23A
 with sigma of 0.02
 H25-C24 \\sim H25A-C24A
 with sigma of 0.04
 C24-C26 \\sim C24A-C26A
 with sigma of 0.04
 C24-H23 \\sim C24A-H23A
 with sigma of 0.04
 C21-C25 \\sim C21A-C25A
 with sigma of 0.04
 H24-C23 \\sim H24A-C23A
 with sigma of 0.04
 C26-C22 \\sim C26A-C22A
 with sigma of 0.04
 C21-H26 \\sim C21A-H26A
 with sigma of 0.04
 C21-H22 \\sim C21A-H22A
 with sigma of 0.04
 C21-C23 \\sim C21A-C23A
 with sigma of 0.04
 C21-C22 \\sim C21A-C22A
 with sigma of 0.02
 H21-C26 \\sim H21A-C26A
 with sigma of 0.04
 H21-C22 \\sim H21A-C22A
 with sigma of 0.04
 C21-H21 \\sim C21A-H21A
 with sigma of 0.02
 C21-C26 \\sim C21A-C26A
 with sigma of 0.02
 C22-C23 \\sim C22A-C23A
 with sigma of 0.02
 C25-C23 \\sim C25A-C23A
 with sigma of 0.04
 C25-H24 \\sim C25A-H24A
 with sigma of 0.04
 C25-H26 \\sim C25A-H26A
 with sigma of 0.04
3. Restrained planarity
 C1A, C1B, C1C, C1D, C1E, C1F
 with sigma of 0.1
 C1G, C1H, C1I, C1J, C1K, C1L
 with sigma of 0.1
4. Rigid bond restraints
 C24, C23, C22, C21, C26, C25
 with sigma for 1-2 distances of 0.005 and sigma for 1-3 distances of 0.005
5. Uiso/Uaniso restraints and constraints
C24 \\sim C25 \\sim C23 \\sim C22 \\sim C21 \\sim C26: within 1.7A with sigma
of 0.02 and sigma for terminal atoms of 0.04 within 1.7A
C1G \\sim C1H \\sim C1I \\sim C1J \\sim C1K \\sim C1L: within 2A with sigma of
0.04 and sigma for terminal atoms of 0.08 within 2A
C1A \\sim C1B \\sim C1C \\sim C1D \\sim C1E \\sim C1F: within 2A with sigma of
0.04 and sigma for terminal atoms of 0.08 within 2A
Uanis(C21) = Uanis(C22) = Uanis(C24) = Uanis(C23) = Uanis(C25) = Uanis(C26)
Uanis(C21) = Uanis(C22A) = Uanis(C22) = Uanis(C23) = Uanis(C23A) = Uanis(C24) =
Uanis(C24A) = Uanis(C25) = Uanis(C25A) = Uanis(C26) = Uanis(C26A) = Uanis(C21A)
6. Rigid body (RIGU) restrains
 C1G, C1H, C1I, C1J, C1K, C1L
 with sigma for 1-2 distances of 0.004 and sigma for 1-3 distances of 0.004
 C1A, C1B, C1C, C1D, C1E, C1F
 with sigma for 1-2 distances of 0.004 and sigma for 1-3 distances of 0.004
7. Others
 Sof(C1A)=Sof(H1A)=Sof(C1B)=Sof(H1B)=Sof(C1C)=Sof(H1C)=Sof(C1D)=Sof(H1D)=
 Sof(C1E)=Sof(H1E)=Sof(C1F)=1-FVAR(1)
 Sof(C1G)=Sof(H1G)=Sof(C1H)=Sof(H1H)=Sof(C1I)=Sof(H1I)=Sof(C1J)=Sof(H1J)=
 Sof(C1K)=Sof(H1K)=Sof(C1L)=FVAR(1)
 Sof(C26A)=Sof(H26A)=Sof(C21A)=Sof(H21A)=Sof(C22A)=Sof(H22A)=Sof(C25A)=
 Sof(H25A)=Sof(C23A)=Sof(H23A)=Sof(C24A)=Sof(H24A)=1-FVAR(2)
 Sof(C21)=Sof(H21)=Sof(C25)=Sof(H25)=Sof(C24)=Sof(H24)=Sof(C26)=Sof(H26)=
 Sof(C22)=Sof(H22)=Sof(C23)=Sof(H23)=FVAR(2)
8.a Secondary CH2 refined with riding coordinates:
 C3(H3A,H3B), C4(H4A,H4B)
8.b Aromatic/amide H refined with riding coordinates:
 C12(H12), C10(H10), C6(H6), C7(H7), C28(H28), C34(H34), C32(H32), C16(H16),
 C11(H11), C8(H8), C20(H20), C29(H29), C38(H38), C18(H18), C17(H17), C37(H37),
 C36(H36), C31(H31), C30(H30), C35(H35), C19(H19), C1A(H1A), C1B(H1B), C1C(H1C),
  C1D(H1D), C1E(H1E), C1G(H1G), C1H(H1H), C1I(H1I), C1J(H1J), C1K(H1K),
 C21(H21), C25(H25), C24(H24), C26(H26), C22(H22), C23(H23), C26A(H26A),
 C21A(H21A), C22A(H22A), C25A(H25A), C23A(H23A), C24A(H24A)
;
_smtbx_masks_void_probe_radius 1.2
_smtbx_masks_void_truncation_radius 1.2
_ins_header
;
TITL LJW-test-51_scale in P2(1)/n 
REM P2(1)/n (#14 in standard setting)
CELL 1.54184  15.290426  16.120485  19.039241  90.0000 105.1813  90.0000
ZERR    4.00   0.000342   0.000460   0.000649   0.0000   0.0028   0.0000
LATT  1
SYMM -x+1/2, y+1/2,-z+1/2 
SFAC C H O F P Rh
UNIT 200.00 168.00 4.00 24.00 12.00 4.00
REM  CrysAlisPro recorded range (K): Min=150.0; max=150.0; aver:150.0
TEMP -123
SIZE 0.06 0.07 0.11
TREF
HKLF 4
END
;
_olex2_submission_special_instructions 'No special instructions were received'
_oxdiff_exptl_absorpt_empirical_details
;
Empirical correction (ABSPACK) includes:
- Absorption correction using spherical harmonics
- Frame scaling
;
_oxdiff_exptl_absorpt_empirical_full_max 1.257
_oxdiff_exptl_absorpt_empirical_full_min 0.838
_publcif_funding_html
;
;

loop_
_space_group_symop_operation_xyz
'x, y, z'
'-x+1/2, y+1/2, -z+1/2'
'-x, -y, -z'
'x-1/2, -y-1/2, z-1/2'

loop_
_atom_site_label
_atom_site_type_symbol
_atom_site_fract_x
_atom_site_fract_y
_atom_site_fract_z
_atom_site_U_iso_or_equiv
_atom_site_adp_type
_atom_site_occupancy
_atom_site_site_symmetry_order
_atom_site_calc_flag
_atom_site_refinement_flags_posn
_atom_site_refinement_flags_adp
_atom_site_refinement_flags_occupancy
_atom_site_disorder_assembly
_atom_site_disorder_group
Rh1 Rh 0.78874(2) 0.53021(2) 0.50881(2) 0.03352(9) Uani 1 1 d . . . . .
P1 P 0.74942(7) 0.63391(7) 0.42640(6) 0.0359(2) Uani 1 1 d . . . . .
P2 P 0.80233(7) 0.40548(7) 0.56365(6) 0.0345(2) Uani 1 1 d . . . . .
P3 P 0.94587(9) 0.70467(8) 0.74922(7) 0.0495(3) Uani 1 1 d . . . . .
F4 F 1.0025(2) 0.6253(2) 0.78428(19) 0.0718(9) Uani 1 1 d . . . . .
F6 F 0.8553(2) 0.6580(2) 0.7518(2) 0.0783(10) Uani 1 1 d . . . . .
F5 F 0.9555(2) 0.74082(19) 0.82874(16) 0.0629(8) Uani 1 1 d . . . . .
O1 O 0.98914(18) 0.5681(2) 0.55883(19) 0.0487(8) Uani 1 1 d . . . . .
N1 N 0.5996(2) 0.5349(2) 0.41051(18) 0.0324(7) Uani 1 1 d . . . . .
N2 N 0.6254(2) 0.4201(2) 0.48606(18) 0.0324(7) Uani 1 1 d . . . . .
F3 F 1.0360(2) 0.7520(2) 0.74759(19) 0.0775(10) Uani 1 1 d . . . . .
F1 F 0.8890(3) 0.7841(2) 0.7149(2) 0.0826(11) Uani 1 1 d . . . . .
F2 F 0.9371(3) 0.6683(2) 0.67032(18) 0.0878(12) Uani 1 1 d . . . . .
C13 C 0.5351(3) 0.3919(3) 0.4610(2) 0.0340(9) Uani 1 1 d . . . . .
C14 C 0.4768(3) 0.4393(3) 0.4052(2) 0.0353(9) Uani 1 1 d . . . . .
C3 C 0.6299(2) 0.6104(3) 0.3817(2) 0.0361(9) Uani 1 1 d . . . . .
H3A H 0.591616 0.657452 0.388804 0.043 Uiso 1 1 calc R U . . .
H3B H 0.622441 0.603724 0.328718 0.043 Uiso 1 1 calc R U . . .
C5 C 0.5083(3) 0.5117(3) 0.3785(2) 0.0356(9) Uani 1 1 d . . . . .
C4 C 0.6849(3) 0.3682(3) 0.5418(2) 0.0364(9) Uani 1 1 d . . . . .
H4A H 0.682593 0.310290 0.524097 0.044 Uiso 1 1 calc R U . . .
H4B H 0.663131 0.368693 0.586380 0.044 Uiso 1 1 calc R U . . .
C2 C 0.9136(3) 0.5574(3) 0.5425(2) 0.0381(9) Uani 1 1 d . . . . .
C9 C 0.3854(3) 0.4135(3) 0.3768(2) 0.0390(10) Uani 1 1 d . . . . .
C12 C 0.5035(3) 0.3221(3) 0.4872(2) 0.0411(10) Uani 1 1 d . . . . .
H12 H 0.542647 0.290408 0.524542 0.049 Uiso 1 1 calc R U . . .
C10 C 0.3548(3) 0.3420(3) 0.4050(3) 0.0434(10) Uani 1 1 d . . . . .
H10 H 0.293731 0.324523 0.386657 0.052 Uiso 1 1 calc R U . . .
C27 C 0.8621(3) 0.3304(3) 0.5222(3) 0.0400(10) Uani 1 1 d . . . . .
C15 C 0.7472(3) 0.7415(3) 0.4530(3) 0.0429(10) Uani 1 1 d . . . . .
C6 C 0.4522(3) 0.5565(3) 0.3234(3) 0.0434(11) Uani 1 1 d . . . . .
H6 H 0.473825 0.605039 0.305147 0.052 Uiso 1 1 calc R U . . .
C7 C 0.3623(3) 0.5298(3) 0.2944(3) 0.0493(11) Uani 1 1 d . . . . .
H7 H 0.323710 0.560833 0.256150 0.059 Uiso 1 1 calc R U . . .
C1 C 0.6572(3) 0.4909(3) 0.4639(2) 0.0342(9) Uani 1 1 d . . . . .
C33 C 0.8384(3) 0.3877(3) 0.6604(2) 0.0388(9) Uani 1 1 d . . . . .
C28 C 0.8301(3) 0.3162(3) 0.4474(3) 0.0502(12) Uani 1 1 d . . . . .
H28 H 0.776226 0.342669 0.420410 0.060 Uiso 1 1 calc R U . . .
C34 C 0.8782(3) 0.4514(3) 0.7074(2) 0.0390(10) Uani 1 1 d . . . . .
H34 H 0.892706 0.502690 0.688550 0.047 Uiso 1 1 calc R U . . .
C32 C 0.9410(3) 0.2911(3) 0.5603(3) 0.0516(12) Uani 1 1 d . . . . .
H32 H 0.963767 0.300193 0.611126 0.062 Uiso 1 1 calc R U . . .
C16 C 0.7991(3) 0.7657(3) 0.5209(3) 0.0454(11) Uani 1 1 d . . . . .
H16 H 0.839592 0.727285 0.550487 0.054 Uiso 1 1 calc R U . . .
C11 C 0.4126(3) 0.2975(3) 0.4587(3) 0.0458(11) Uani 1 1 d . . . . .
H11 H 0.391067 0.248997 0.477184 0.055 Uiso 1 1 calc R U . . .
C8 C 0.3291(3) 0.4607(3) 0.3197(3) 0.0470(11) Uani 1 1 d . . . . .
H8 H 0.268140 0.444097 0.298966 0.056 Uiso 1 1 calc R U . . .
C20 C 0.6883(3) 0.7996(3) 0.4089(3) 0.0562(14) Uani 1 1 d . . . . .
H20 H 0.653010 0.784107 0.361877 0.067 Uiso 1 1 calc R U . . .
C29 C 0.8767(4) 0.2634(4) 0.4126(3) 0.0628(15) Uani 1 1 d . . . . .
H29 H 0.854373 0.253680 0.361786 0.075 Uiso 1 1 calc R U . . .
C38 C 0.8201(4) 0.3124(3) 0.6893(3) 0.0568(13) Uani 1 1 d . . . . .
H38 H 0.794139 0.268258 0.657540 0.068 Uiso 1 1 calc R U . . .
C18 C 0.7338(4) 0.9021(3) 0.5031(4) 0.083(2) Uani 1 1 d . . . . .
H18 H 0.728750 0.956541 0.520686 0.099 Uiso 1 1 calc R U . . .
C17 C 0.7926(4) 0.8456(3) 0.5461(3) 0.0626(15) Uani 1 1 d . . . . .
H17 H 0.828487 0.861619 0.592764 0.075 Uiso 1 1 calc R U . . .
C37 C 0.8395(4) 0.3012(4) 0.7634(3) 0.0681(17) Uani 1 1 d . . . . .
H37 H 0.826833 0.249532 0.782685 0.082 Uiso 1 1 calc R U . . .
C36 C 0.8775(4) 0.3656(4) 0.8103(3) 0.0592(14) Uani 1 1 d . . . . .
H36 H 0.890039 0.358166 0.861477 0.071 Uiso 1 1 calc R U . . .
C31 C 0.9867(4) 0.2388(3) 0.5244(4) 0.0649(16) Uani 1 1 d . . . . .
H31 H 1.040568 0.212039 0.550909 0.078 Uiso 1 1 calc R U . . .
C30 C 0.9549(4) 0.2251(4) 0.4506(4) 0.0692(17) Uani 1 1 d . . . . .
H30 H 0.986806 0.189355 0.426294 0.083 Uiso 1 1 calc R U . . .
C35 C 0.8967(3) 0.4394(3) 0.7824(3) 0.0528(12) Uani 1 1 d . . . . .
H35 H 0.923035 0.483097 0.814548 0.063 Uiso 1 1 calc R U . . .
C19 C 0.6822(4) 0.8791(3) 0.4345(4) 0.079(2) Uani 1 1 d . . . . .
H19 H 0.642557 0.918200 0.405007 0.095 Uiso 1 1 calc R U . . .
C1A C 0.8504(13) 0.5708(13) 0.3421(11) 0.056(4) Uani 0.48(3) 1 d D U P A 1
H1A H 0.848979 0.522112 0.369913 0.067 Uiso 0.48(3) 1 calc R U P A 1
C1B C 0.8970(9) 0.5705(17) 0.2884(8) 0.078(5) Uani 0.48(3) 1 d D U P A 1
H1B H 0.926580 0.521493 0.279108 0.093 Uiso 0.48(3) 1 calc R U P A 1
C1C C 0.9003(10) 0.641(2) 0.2488(7) 0.085(7) Uani 0.48(3) 1 d D U P A 1
H1C H 0.931452 0.640778 0.211737 0.101 Uiso 0.48(3) 1 calc R U P A 1
C1D C 0.8579(12) 0.713(2) 0.2631(10) 0.096(7) Uani 0.48(3) 1 d D U P A 1
H1D H 0.861873 0.762346 0.236896 0.115 Uiso 0.48(3) 1 calc R U P A 1
C1E C 0.8102(12) 0.7128(16) 0.3153(10) 0.070(5) Uani 0.48(3) 1 d D U P A 1
H1E H 0.779905 0.761624 0.323912 0.084 Uiso 0.48(3) 1 calc R U P A 1
C1F C 0.8062(16) 0.6415(14) 0.3553(11) 0.046(4) Uani 0.48(3) 1 d D U P A 1
C1G C 0.8416(14) 0.5396(14) 0.3450(9) 0.066(5) Uani 0.52(3) 1 d D U P A 2
H1G H 0.840982 0.497994 0.380159 0.079 Uiso 0.52(3) 1 calc R U P A 2
C1H C 0.8796(14) 0.5223(17) 0.2881(9) 0.092(6) Uani 0.52(3) 1 d D U P A 2
H1H H 0.904218 0.468970 0.283837 0.111 Uiso 0.52(3) 1 calc R U P A 2
C1I C 0.8812(12) 0.5822(19) 0.2384(9) 0.093(6) Uani 0.52(3) 1 d D U P A 2
H1I H 0.908322 0.570977 0.199854 0.112 Uiso 0.52(3) 1 calc R U P A 2
C1J C 0.8441(15) 0.6589(18) 0.2433(10) 0.110(7) Uani 0.52(3) 1 d D U P A 2
H1J H 0.843521 0.699847 0.207321 0.132 Uiso 0.52(3) 1 calc R U P A 2
C1K C 0.8074(15) 0.6764(13) 0.3009(10) 0.083(5) Uani 0.52(3) 1 d D U P A 2
H1K H 0.783945 0.730093 0.305689 0.100 Uiso 0.52(3) 1 calc R U P A 2
C1L C 0.8051(19) 0.6158(13) 0.3512(12) 0.056(5) Uani 0.52(3) 1 d D U P A 2
C21 C 0.6963(8) 0.1311(10) 0.4631(6) 0.0759(10) Uani 0.618(8) 1 d D U P B 1
H21 H 0.724872 0.148362 0.426797 0.091 Uiso 0.618(8) 1 calc DR U P B 1
C25 C 0.6994(9) 0.1201(8) 0.5876(7) 0.0759(10) Uani 0.618(8) 1 d D U P B 1
H25 H 0.732395 0.121412 0.637401 0.091 Uiso 0.618(8) 1 calc DR U P B 1
C24 C 0.6066(9) 0.1042(7) 0.5673(7) 0.0759(10) Uani 0.618(8) 1 d D U P B 1
H24 H 0.574443 0.099536 0.603602 0.091 Uiso 0.618(8) 1 calc DR U P B 1
C26 C 0.7415(9) 0.1338(7) 0.5335(6) 0.0759(10) Uani 0.618(8) 1 d D U P B 1
H26 H 0.804537 0.145504 0.546211 0.091 Uiso 0.618(8) 1 calc DR U P B 1
C22 C 0.6065(7) 0.1025(7) 0.4432(6) 0.0759(10) Uani 0.618(8) 1 d D U P B 1
H22 H 0.577895 0.088527 0.394092 0.091 Uiso 0.618(8) 1 calc DR U P B 1
C23 C 0.5612(8) 0.0953(7) 0.4953(7) 0.0759(10) Uani 0.618(8) 1 d D U P B 1
H23 H 0.497969 0.084051 0.482034 0.091 Uiso 0.618(8) 1 calc DR U P B 1
C26A C 0.7678(12) 0.1251(12) 0.5172(9) 0.0759(10) Uani 0.382(8) 1 d D . P B 2
H26A H 0.827051 0.136802 0.512811 0.16(10) Uiso 0.382(8) 1 calc DR . P B 2
C21A C 0.6989(11) 0.1189(16) 0.4569(9) 0.0759(10) Uani 0.382(8) 1 d D . P B 2
H21A H 0.709808 0.107113 0.411023 0.16(10) Uiso 0.382(8) 1 calc DR . P B 2
C22A C 0.6109(11) 0.1302(12) 0.4635(9) 0.0759(10) Uani 0.382(8) 1 d D . P B 2
H22A H 0.564017 0.149872 0.423736 1.5(17) Uiso 0.382(8) 1 calc DR . P B 2
C25A C 0.7542(13) 0.1147(11) 0.5851(9) 0.0759(10) Uani 0.382(8) 1 d D . P B 2
H25A H 0.803861 0.108850 0.626928 0.12(7) Uiso 0.382(8) 1 calc DR . P B 2
C23A C 0.5938(13) 0.1118(12) 0.5303(10) 0.0759(10) Uani 0.382(8) 1 d D . P B 2
H23A H 0.534306 0.098709 0.533423 0.4(3) Uiso 0.382(8) 1 calc DR . P B 2
C24A C 0.6646(13) 0.1130(13) 0.5909(10) 0.0759(10) Uani 0.382(8) 1 d D . P B 2
H24A H 0.653354 0.112703 0.637665 0.14(8) Uiso 0.382(8) 1 calc DR . P B 2

loop_
_atom_site_aniso_label
_atom_site_aniso_U_11
_atom_site_aniso_U_22
_atom_site_aniso_U_33
_atom_site_aniso_U_23
_atom_site_aniso_U_13
_atom_site_aniso_U_12
Rh1 0.02527(13) 0.03256(15) 0.03971(16) -0.00203(14) 0.00312(10) 0.00020(13)
P1 0.0253(5) 0.0409(6) 0.0405(6) 0.0027(5) 0.0066(4) 0.0006(4)
P2 0.0281(5) 0.0323(5) 0.0407(6) -0.0009(4) 0.0049(4) -0.0001(4)
P3 0.0526(7) 0.0458(7) 0.0432(7) -0.0095(5) 0.0005(5) -0.0079(6)
F4 0.078(2) 0.0538(19) 0.070(2) -0.0070(16) -0.0047(17) 0.0055(16)
F6 0.0572(19) 0.077(2) 0.092(3) -0.017(2) 0.0036(17) -0.0234(17)
F5 0.085(2) 0.0537(18) 0.0469(17) -0.0151(14) 0.0124(15) -0.0159(16)
O1 0.0223(14) 0.0522(19) 0.068(2) -0.0048(16) 0.0054(13) -0.0035(13)
N1 0.0267(15) 0.0291(16) 0.0397(17) -0.0024(15) 0.0059(12) 0.0037(14)
N2 0.0276(16) 0.0329(18) 0.0365(18) -0.0034(14) 0.0078(13) -0.0028(14)
F3 0.070(2) 0.092(3) 0.071(2) -0.0036(19) 0.0194(17) -0.0274(19)
F1 0.098(3) 0.057(2) 0.072(2) -0.0025(17) -0.0137(19) 0.0076(19)
F2 0.118(3) 0.090(3) 0.0467(19) -0.0253(18) 0.0051(19) -0.003(2)
C13 0.0280(18) 0.038(2) 0.038(2) -0.0106(17) 0.0123(16) -0.0006(16)
C14 0.0271(18) 0.040(2) 0.038(2) -0.0150(18) 0.0076(16) 0.0030(16)
C3 0.0231(17) 0.036(2) 0.046(2) 0.0006(18) 0.0033(16) 0.0037(16)
C5 0.0292(19) 0.034(2) 0.041(2) -0.0116(17) 0.0044(16) 0.0039(16)
C4 0.0274(18) 0.036(2) 0.045(2) 0.0019(18) 0.0080(16) -0.0025(17)
C2 0.038(2) 0.035(2) 0.044(2) 0.0008(18) 0.0139(18) 0.0050(17)
C9 0.0246(18) 0.045(2) 0.048(3) -0.019(2) 0.0105(17) 0.0013(17)
C12 0.033(2) 0.048(2) 0.043(3) -0.006(2) 0.0106(17) -0.0043(19)
C10 0.033(2) 0.047(3) 0.050(3) -0.018(2) 0.0119(18) -0.0037(19)
C27 0.034(2) 0.033(2) 0.053(3) -0.0011(19) 0.0125(18) -0.0037(18)
C15 0.035(2) 0.038(2) 0.051(3) 0.011(2) 0.0029(18) -0.0077(18)
C6 0.0275(19) 0.038(2) 0.059(3) -0.002(2) 0.0009(18) 0.0043(17)
C7 0.032(2) 0.044(2) 0.061(3) -0.006(2) -0.0059(19) 0.008(2)
C1 0.0247(17) 0.038(2) 0.042(2) -0.0051(17) 0.0117(15) 0.0029(16)
C33 0.032(2) 0.038(2) 0.043(2) 0.0001(18) 0.0040(17) 0.0008(17)
C28 0.045(3) 0.046(3) 0.060(3) -0.008(2) 0.015(2) -0.005(2)
C34 0.0298(19) 0.040(2) 0.047(2) -0.0019(18) 0.0086(17) -0.0018(17)
C32 0.040(2) 0.046(3) 0.069(3) 0.000(2) 0.013(2) 0.003(2)
C16 0.035(2) 0.036(2) 0.059(3) 0.007(2) 0.002(2) -0.0068(18)
C11 0.043(2) 0.045(3) 0.052(3) -0.012(2) 0.017(2) -0.009(2)
C8 0.030(2) 0.049(3) 0.056(3) -0.016(2) 0.0020(18) 0.003(2)
C20 0.052(3) 0.040(3) 0.064(3) 0.014(2) -0.007(2) -0.007(2)
C29 0.060(3) 0.065(4) 0.070(4) -0.024(3) 0.030(3) -0.008(3)
C38 0.066(3) 0.043(3) 0.052(3) 0.005(2) 0.000(2) -0.012(2)
C18 0.086(5) 0.031(3) 0.109(6) 0.001(3) -0.014(4) -0.002(3)
C17 0.057(3) 0.042(3) 0.074(4) -0.001(3) -0.008(3) -0.010(2)
C37 0.073(4) 0.066(4) 0.057(3) 0.023(3) 0.002(3) -0.012(3)
C36 0.056(3) 0.074(4) 0.045(3) 0.011(3) 0.008(2) -0.001(3)
C31 0.042(3) 0.053(3) 0.103(5) -0.002(3) 0.026(3) 0.011(2)
C30 0.056(3) 0.049(3) 0.112(5) -0.024(3) 0.040(3) -0.003(3)
C35 0.050(3) 0.062(3) 0.043(3) -0.006(2) 0.005(2) 0.002(2)
C19 0.080(4) 0.033(3) 0.099(5) 0.014(3) -0.021(4) 0.000(3)
C1A 0.023(5) 0.084(11) 0.063(8) -0.024(7) 0.012(5) -0.003(7)
C1B 0.036(6) 0.144(15) 0.053(8) -0.015(9) 0.014(5) 0.021(9)
C1C 0.048(7) 0.168(19) 0.039(6) -0.008(8) 0.013(5) 0.020(9)
C1D 0.075(9) 0.170(18) 0.052(9) 0.041(10) 0.035(7) 0.048(11)
C1E 0.058(8) 0.113(13) 0.046(8) 0.028(8) 0.025(6) 0.035(9)
C1F 0.025(6) 0.081(11) 0.029(6) -0.003(6) 0.003(4) 0.011(7)
C1G 0.046(9) 0.098(11) 0.056(7) 0.011(8) 0.019(6) 0.033(9)
C1H 0.079(11) 0.140(15) 0.062(8) 0.003(9) 0.028(7) 0.046(11)
C1I 0.067(9) 0.159(17) 0.062(8) 0.001(9) 0.030(7) 0.017(11)
C1J 0.126(14) 0.152(16) 0.068(10) 0.022(10) 0.057(10) 0.026(12)
C1K 0.102(11) 0.093(11) 0.064(9) 0.008(8) 0.040(8) 0.012(9)
C1L 0.045(8) 0.085(11) 0.042(8) 0.004(7) 0.018(6) 0.011(8)
C21 0.095(3) 0.060(2) 0.077(2) -0.0079(18) 0.031(2) -0.005(2)
C25 0.095(3) 0.060(2) 0.077(2) -0.0079(18) 0.031(2) -0.005(2)
C24 0.095(3) 0.060(2) 0.077(2) -0.0079(18) 0.031(2) -0.005(2)
C26 0.095(3) 0.060(2) 0.077(2) -0.0079(18) 0.031(2) -0.005(2)
C22 0.095(3) 0.060(2) 0.077(2) -0.0079(18) 0.031(2) -0.005(2)
C23 0.095(3) 0.060(2) 0.077(2) -0.0079(18) 0.031(2) -0.005(2)
C26A 0.095(3) 0.060(2) 0.077(2) -0.0079(18) 0.031(2) -0.005(2)
C21A 0.095(3) 0.060(2) 0.077(2) -0.0079(18) 0.031(2) -0.005(2)
C22A 0.095(3) 0.060(2) 0.077(2) -0.0079(18) 0.031(2) -0.005(2)
C25A 0.095(3) 0.060(2) 0.077(2) -0.0079(18) 0.031(2) -0.005(2)
C23A 0.095(3) 0.060(2) 0.077(2) -0.0079(18) 0.031(2) -0.005(2)
C24A 0.095(3) 0.060(2) 0.077(2) -0.0079(18) 0.031(2) -0.005(2)

loop_
_atom_type_symbol
_atom_type_description
_atom_type_scat_dispersion_real
_atom_type_scat_dispersion_imag
_atom_type_scat_source
C C 0.0181 0.0091 'International Tables Vol C Tables 4.2.6.8 and 6.1.1.4'
H H 0.0000 0.0000 'International Tables Vol C Tables 4.2.6.8 and 6.1.1.4'
F F 0.0727 0.0534 'International Tables Vol C Tables 4.2.6.8 and 6.1.1.4'
N N 0.0311 0.0180 'International Tables Vol C Tables 4.2.6.8 and 6.1.1.4'
O O 0.0492 0.0322 'International Tables Vol C Tables 4.2.6.8 and 6.1.1.4'
P P 0.2955 0.4335 'International Tables Vol C Tables 4.2.6.8 and 6.1.1.4'
Rh Rh 0.0927 3.6045 'International Tables Vol C Tables 4.2.6.8 and 6.1.1.4'

loop_
_exptl_crystal_face_index_h
_exptl_crystal_face_index_k
_exptl_crystal_face_index_l
_exptl_crystal_face_perp_dist
3 9 3 0.0228
-3 -8 -5 0.0405
1 -5 10 0.0443
9 3 -6 0.0373
0 -8 7 0.0405
0 8 -8 0.0185
9 -3 -6 0.0396
2 -8 -8 0.0242
-2 8 8 0.0393
-10 -2 2 0.0469
2 4 -12 0.0134

loop_
_geom_angle_atom_site_label_1
_geom_angle_atom_site_label_2
_geom_angle_atom_site_label_3
_geom_angle
_geom_angle_site_symmetry_1
_geom_angle_site_symmetry_3
_geom_angle_publ_flag
P2 Rh1 P1 163.15(4) . . ?
C2 Rh1 P1 97.14(13) . . ?
C2 Rh1 P2 95.02(13) . . ?
C2 Rh1 C1 173.26(17) . . ?
C1 Rh1 P1 83.51(12) . . ?
C1 Rh1 P2 83.07(12) . . ?
C3 P1 Rh1 102.68(14) . . ?
C3 P1 C1L 102.1(10) . . ?
C15 P1 Rh1 122.30(16) . . ?
C15 P1 C3 103.75(19) . . ?
C15 P1 C1L 114.2(7) . . ?
C1F P1 Rh1 118.7(7) . . ?
C1F P1 C3 106.4(8) . . ?
C1F P1 C15 101.2(7) . . ?
C1L P1 Rh1 108.9(6) . . ?
C4 P2 Rh1 102.79(14) . . ?
C27 P2 Rh1 112.93(15) . . ?
C27 P2 C4 104.9(2) . . ?
C33 P2 Rh1 125.64(15) . . ?
C33 P2 C4 101.5(2) . . ?
C33 P2 C27 106.5(2) . . ?
F4 P3 F5 89.47(19) . . ?
F6 P3 F4 89.4(2) . . ?
F6 P3 F5 90.45(19) . . ?
F6 P3 F1 90.4(2) . . ?
F3 P3 F4 90.8(2) . . ?
F3 P3 F6 179.2(2) . . ?
F3 P3 F5 88.76(18) . . ?
F3 P3 F1 89.3(2) . . ?
F3 P3 F2 91.0(2) . . ?
F1 P3 F4 179.5(2) . . ?
F1 P3 F5 90.03(19) . . ?
F2 P3 F4 90.1(2) . . ?
F2 P3 F6 89.8(2) . . ?
F2 P3 F5 179.5(2) . . ?
F2 P3 F1 90.4(2) . . ?
C5 N1 C3 115.6(3) . . ?
C1 N1 C3 120.6(3) . . ?
C1 N1 C5 123.8(4) . . ?
C13 N2 C4 115.3(3) . . ?
C1 N2 C13 124.5(3) . . ?
C1 N2 C4 120.1(3) . . ?
N2 C13 C14 116.5(4) . . ?
C12 C13 N2 123.3(4) . . ?
C12 C13 C14 120.2(4) . . ?
C13 C14 C9 119.3(4) . . ?
C5 C14 C13 120.7(4) . . ?
C5 C14 C9 120.0(4) . . ?
P1 C3 H3A 109.2 . . ?
P1 C3 H3B 109.2 . . ?
N1 C3 P1 111.9(3) . . ?
N1 C3 H3A 109.2 . . ?
N1 C3 H3B 109.2 . . ?
H3A C3 H3B 107.9 . . ?
C14 C5 N1 116.9(4) . . ?
C6 C5 N1 122.5(4) . . ?
C6 C5 C14 120.6(4) . . ?
P2 C4 H4A 109.4 . . ?
P2 C4 H4B 109.4 . . ?
N2 C4 P2 111.3(3) . . ?
N2 C4 H4A 109.4 . . ?
N2 C4 H4B 109.4 . . ?
H4A C4 H4B 108.0 . . ?
O1 C2 Rh1 174.0(4) . . ?
C10 C9 C14 119.2(4) . . ?
C10 C9 C8 122.5(4) . . ?
C8 C9 C14 118.2(4) . . ?
C13 C12 H12 120.1 . . ?
C13 C12 C11 119.9(4) . . ?
C11 C12 H12 120.1 . . ?
C9 C10 H10 119.9 . . ?
C11 C10 C9 120.2(4) . . ?
C11 C10 H10 119.9 . . ?
C28 C27 P2 118.0(3) . . ?
C32 C27 P2 123.0(4) . . ?
C32 C27 C28 118.8(5) . . ?
C16 C15 P1 118.9(3) . . ?
C16 C15 C20 119.2(5) . . ?
C20 C15 P1 121.6(4) . . ?
C5 C6 H6 120.4 . . ?
C5 C6 C7 119.3(5) . . ?
C7 C6 H6 120.4 . . ?
C6 C7 H7 119.1 . . ?
C8 C7 C6 121.8(4) . . ?
C8 C7 H7 119.1 . . ?
N1 C1 Rh1 121.3(3) . . ?
N2 C1 Rh1 121.4(3) . . ?
N2 C1 N1 117.4(3) . . ?
C34 C33 P2 120.3(3) . . ?
C38 C33 P2 120.2(3) . . ?
C38 C33 C34 119.2(4) . . ?
C27 C28 H28 120.0 . . ?
C29 C28 C27 120.1(5) . . ?
C29 C28 H28 120.0 . . ?
C33 C34 H34 120.2 . . ?
C33 C34 C35 119.5(4) . . ?
C35 C34 H34 120.2 . . ?
C27 C32 H32 119.9 . . ?
C31 C32 C27 120.1(5) . . ?
C31 C32 H32 119.9 . . ?
C15 C16 H16 119.7 . . ?
C15 C16 C17 120.6(4) . . ?
C17 C16 H16 119.7 . . ?
C12 C11 H11 119.4 . . ?
C10 C11 C12 121.2(5) . . ?
C10 C11 H11 119.4 . . ?
C9 C8 H8 119.9 . . ?
C7 C8 C9 120.1(4) . . ?
C7 C8 H8 119.9 . . ?
C15 C20 H20 120.1 . . ?
C19 C20 C15 119.7(5) . . ?
C19 C20 H20 120.1 . . ?
C28 C29 H29 119.7 . . ?
C30 C29 C28 120.7(6) . . ?
C30 C29 H29 119.7 . . ?
C33 C38 H38 119.7 . . ?
C37 C38 C33 120.5(5) . . ?
C37 C38 H38 119.7 . . ?
C17 C18 H18 120.0 . . ?
C17 C18 C19 120.1(6) . . ?
C19 C18 H18 120.0 . . ?
C16 C17 H17 120.0 . . ?
C18 C17 C16 120.0(5) . . ?
C18 C17 H17 120.0 . . ?
C38 C37 H37 120.0 . . ?
C38 C37 C36 120.1(5) . . ?
C36 C37 H37 120.0 . . ?
C37 C36 H36 120.1 . . ?
C35 C36 C37 119.8(5) . . ?
C35 C36 H36 120.1 . . ?
C32 C31 H31 119.6 . . ?
C30 C31 C32 120.8(5) . . ?
C30 C31 H31 119.6 . . ?
C29 C30 C31 119.5(5) . . ?
C29 C30 H30 120.3 . . ?
C31 C30 H30 120.3 . . ?
C34 C35 H35 119.6 . . ?
C36 C35 C34 120.8(5) . . ?
C36 C35 H35 119.6 . . ?
C20 C19 C18 120.3(5) . . ?
C20 C19 H19 119.8 . . ?
C18 C19 H19 119.8 . . ?
C1B C1A H1A 119.8 . . ?
C1F C1A H1A 119.8 . . ?
C1F C1A C1B 120.4(11) . . ?
C1A C1B H1B 120.0 . . ?
C1C C1B C1A 120.0(11) . . ?
C1C C1B H1B 120.0 . . ?
C1B C1C H1C 120.1 . . ?
C1B C1C C1D 119.9(10) . . ?
C1D C1C H1C 120.1 . . ?
C1C C1D H1D 120.0 . . ?
C1E C1D C1C 120.1(11) . . ?
C1E C1D H1D 120.0 . . ?
C1D C1E H1E 119.8 . . ?
C1D C1E C1F 120.4(11) . . ?
C1F C1E H1E 119.8 . . ?
C1A C1F P1 115.9(10) . . ?
C1A C1F C1E 119.3(11) . . ?
C1E C1F P1 124.8(11) . . ?
C1H C1G H1G 119.6 . . ?
C1L C1G H1G 119.6 . . ?
C1L C1G C1H 120.9(11) . . ?
C1G C1H H1H 120.3 . . ?
C1I C1H C1G 119.3(11) . . ?
C1I C1H H1H 120.3 . . ?
C1H C1I H1I 119.7 . . ?
C1H C1I C1J 120.7(10) . . ?
C1J C1I H1I 119.7 . . ?
C1I C1J H1J 120.1 . . ?
C1I C1J C1K 119.8(11) . . ?
C1K C1J H1J 120.1 . . ?
C1J C1K H1K 120.1 . . ?
C1L C1K C1J 119.7(11) . . ?
C1L C1K H1K 120.1 . . ?
C1G C1L P1 118.9(10) . . ?
C1G C1L C1K 119.6(11) . . ?
C1K C1L P1 121.5(11) . . ?
C26 C21 H21 120.3 . . ?
C26 C21 C22 119.5(11) . . ?
C22 C21 H21 120.3 . . ?
C24 C25 H25 121.1 . . ?
C26 C25 H25 121.1 . . ?
C26 C25 C24 117.7(12) . . ?
C25 C24 H24 119.7 . . ?
C23 C24 C25 120.6(11) . . ?
C23 C24 H24 119.7 . . ?
C21 C26 C25 121.9(12) . . ?
C21 C26 H26 119.0 . . ?
C25 C26 H26 119.0 . . ?
C21 C22 H22 120.6 . . ?
C23 C22 C21 118.9(11) . . ?
C23 C22 H22 120.6 . . ?
C24 C23 H23 120.0 . . ?
C22 C23 C24 120.0(11) . . ?
C22 C23 H23 120.0 . . ?
C21A C26A H26A 119.4 . . ?
C21A C26A C25A 121.2(16) . . ?
C25A C26A H26A 119.4 . . ?
C26A C21A H21A 120.9 . . ?
C26A C21A C22A 118.2(15) . . ?
C22A C21A H21A 120.9 . . ?
C21A C22A H22A 121.0 . . ?
C23A C22A C21A 118.0(15) . . ?
C23A C22A H22A 121.0 . . ?
C26A C25A H25A 121.0 . . ?
C26A C25A C24A 118.0(16) . . ?
C24A C25A H25A 121.0 . . ?
C22A C23A H23A 120.9 . . ?
C24A C23A C22A 118.2(16) . . ?
C24A C23A H23A 120.9 . . ?
C25A C24A H24A 119.6 . . ?
C23A C24A C25A 120.7(16) . . ?
C23A C24A H24A 119.6 . . ?

loop_
_geom_bond_atom_site_label_1
_geom_bond_atom_site_label_2
_geom_bond_distance
_geom_bond_site_symmetry_2
_geom_bond_publ_flag
Rh1 P1 2.2636(11) . ?
Rh1 P2 2.2499(11) . ?
Rh1 C2 1.899(4) . ?
Rh1 C1 2.069(4) . ?
P1 C3 1.842(4) . ?
P1 C15 1.810(5) . ?
P1 C1F 1.793(15) . ?
P1 C1L 1.871(17) . ?
P2 C4 1.835(4) . ?
P2 C27 1.817(5) . ?
P2 C33 1.802(4) . ?
P3 F4 1.590(3) . ?
P3 F6 1.588(3) . ?
P3 F5 1.593(3) . ?
P3 F3 1.583(3) . ?
P3 F1 1.589(4) . ?
P3 F2 1.585(3) . ?
O1 C2 1.128(5) . ?
N1 C3 1.460(5) . ?
N1 C5 1.420(5) . ?
N1 C1 1.358(5) . ?
N2 C13 1.412(5) . ?
N2 C4 1.465(5) . ?
N2 C1 1.350(5) . ?
C13 C14 1.418(6) . ?
C13 C12 1.369(6) . ?
C14 C5 1.408(6) . ?
C14 C9 1.423(5) . ?
C3 H3A 0.9900 . ?
C3 H3B 0.9900 . ?
C5 C6 1.373(6) . ?
C4 H4A 0.9900 . ?
C4 H4B 0.9900 . ?
C9 C10 1.401(7) . ?
C9 C8 1.420(6) . ?
C12 H12 0.9500 . ?
C12 C11 1.411(6) . ?
C10 H10 0.9500 . ?
C10 C11 1.368(7) . ?
C27 C28 1.399(7) . ?
C27 C32 1.387(6) . ?
C15 C16 1.384(6) . ?
C15 C20 1.413(6) . ?
C6 H6 0.9500 . ?
C6 C7 1.408(6) . ?
C7 H7 0.9500 . ?
C7 C8 1.364(7) . ?
C33 C34 1.394(6) . ?
C33 C38 1.391(6) . ?
C28 H28 0.9500 . ?
C28 C29 1.386(7) . ?
C34 H34 0.9500 . ?
C34 C35 1.395(6) . ?
C32 H32 0.9500 . ?
C32 C31 1.384(7) . ?
C16 H16 0.9500 . ?
C16 C17 1.387(7) . ?
C11 H11 0.9500 . ?
C8 H8 0.9500 . ?
C20 H20 0.9500 . ?
C20 C19 1.383(8) . ?
C29 H29 0.9500 . ?
C29 C30 1.371(8) . ?
C38 H38 0.9500 . ?
C38 C37 1.377(7) . ?
C18 H18 0.9500 . ?
C18 C17 1.386(7) . ?
C18 C19 1.387(9) . ?
C17 H17 0.9500 . ?
C37 H37 0.9500 . ?
C37 C36 1.393(8) . ?
C36 H36 0.9500 . ?
C36 C35 1.366(7) . ?
C31 H31 0.9500 . ?
C31 C30 1.379(9) . ?
C30 H30 0.9500 . ?
C35 H35 0.9500 . ?
C19 H19 0.9500 . ?
C1A H1A 0.9500 . ?
C1A C1B 1.392(10) . ?
C1A C1F 1.381(10) . ?
C1B H1B 0.9500 . ?
C1B C1C 1.373(11) . ?
C1C H1C 0.9500 . ?
C1C C1D 1.388(11) . ?
C1D H1D 0.9500 . ?
C1D C1E 1.378(10) . ?
C1E H1E 0.9500 . ?
C1E C1F 1.388(10) . ?
C1G H1G 0.9500 . ?
C1G C1H 1.385(10) . ?
C1G C1L 1.368(10) . ?
C1H H1H 0.9500 . ?
C1H C1I 1.356(10) . ?
C1I H1I 0.9500 . ?
C1I C1J 1.375(10) . ?
C1J H1J 0.9500 . ?
C1J C1K 1.385(10) . ?
C1K H1K 0.9500 . ?
C1K C1L 1.374(10) . ?
C21 H21 0.9500 . ?
C21 C26 1.338(12) . ?
C21 C22 1.404(12) . ?
C25 H25 0.9500 . ?
C25 C24 1.394(16) . ?
C25 C26 1.368(14) . ?
C24 H24 0.9500 . ?
C24 C23 1.371(16) . ?
C26 H26 0.9500 . ?
C22 H22 0.9500 . ?
C22 C23 1.356(13) . ?
C23 H23 0.9500 . ?
C26A H26A 0.9500 . ?
C26A C21A 1.344(14) . ?
C26A C25A 1.373(17) . ?
C21A H21A 0.9500 . ?
C21A C22A 1.397(15) . ?
C22A H22A 0.9500 . ?
C22A C23A 1.397(16) . ?
C25A H25A 0.9500 . ?
C25A C24A 1.402(18) . ?
C23A H23A 0.9500 . ?
C23A C24A 1.360(19) . ?
C24A H24A 0.9500 . ?

loop_
_geom_torsion_atom_site_label_1
_geom_torsion_atom_site_label_2
_geom_torsion_atom_site_label_3
_geom_torsion_atom_site_label_4
_geom_torsion
_geom_torsion_site_symmetry_1
_geom_torsion_site_symmetry_2
_geom_torsion_site_symmetry_3
_geom_torsion_site_symmetry_4
_geom_torsion_publ_flag
Rh1 P1 C3 N1 -1.3(3) . . . . ?
Rh1 P1 C15 C16 23.1(5) . . . . ?
Rh1 P1 C15 C20 -151.7(4) . . . . ?
Rh1 P1 C1F C1A 19(2) . . . . ?
Rh1 P1 C1F C1E -159.7(17) . . . . ?
Rh1 P1 C1L C1G 15(2) . . . . ?
Rh1 P1 C1L C1K -167.5(19) . . . . ?
Rh1 P2 C4 N2 11.5(3) . . . . ?
Rh1 P2 C27 C28 -54.3(4) . . . . ?
Rh1 P2 C27 C32 121.2(4) . . . . ?
Rh1 P2 C33 C34 -13.2(4) . . . . ?
Rh1 P2 C33 C38 161.6(3) . . . . ?
P1 C15 C16 C17 -173.8(4) . . . . ?
P1 C15 C20 C19 173.6(5) . . . . ?
P2 C27 C28 C29 175.9(4) . . . . ?
P2 C27 C32 C31 -175.6(4) . . . . ?
P2 C33 C34 C35 173.1(3) . . . . ?
P2 C33 C38 C37 -173.6(5) . . . . ?
N1 C5 C6 C7 -179.9(4) . . . . ?
N2 C13 C14 C5 -1.7(6) . . . . ?
N2 C13 C14 C9 179.1(3) . . . . ?
N2 C13 C12 C11 -179.2(4) . . . . ?
C13 N2 C4 P2 174.6(3) . . . . ?
C13 N2 C1 Rh1 176.1(3) . . . . ?
C13 N2 C1 N1 -4.4(6) . . . . ?
C13 C14 C5 N1 -0.7(6) . . . . ?
C13 C14 C5 C6 178.7(4) . . . . ?
C13 C14 C9 C10 0.4(6) . . . . ?
C13 C14 C9 C8 -178.3(4) . . . . ?
C13 C12 C11 C10 0.0(7) . . . . ?
C14 C13 C12 C11 -0.1(6) . . . . ?
C14 C5 C6 C7 0.7(7) . . . . ?
C14 C9 C10 C11 -0.5(6) . . . . ?
C14 C9 C8 C7 -1.4(6) . . . . ?
C3 P1 C15 C16 138.1(4) . . . . ?
C3 P1 C15 C20 -36.7(5) . . . . ?
C3 P1 C1F C1A -96.3(15) . . . . ?
C3 P1 C1F C1E 85(2) . . . . ?
C3 P1 C1L C1G -93.5(19) . . . . ?
C3 P1 C1L C1K 84(2) . . . . ?
C3 N1 C5 C14 -179.9(3) . . . . ?
C3 N1 C5 C6 0.7(6) . . . . ?
C3 N1 C1 Rh1 1.8(5) . . . . ?
C3 N1 C1 N2 -177.6(3) . . . . ?
C5 N1 C3 P1 -179.5(3) . . . . ?
C5 N1 C1 Rh1 -178.9(3) . . . . ?
C5 N1 C1 N2 1.6(6) . . . . ?
C5 C14 C9 C10 -178.9(4) . . . . ?
C5 C14 C9 C8 2.4(6) . . . . ?
C5 C6 C7 C8 0.3(7) . . . . ?
C4 P2 C27 C28 56.9(4) . . . . ?
C4 P2 C27 C32 -127.6(4) . . . . ?
C4 P2 C33 C34 -128.2(4) . . . . ?
C4 P2 C33 C38 46.6(4) . . . . ?
C4 N2 C13 C14 -177.8(3) . . . . ?
C4 N2 C13 C12 1.3(6) . . . . ?
C4 N2 C1 Rh1 -1.5(5) . . . . ?
C4 N2 C1 N1 178.0(4) . . . . ?
C9 C14 C5 N1 178.5(4) . . . . ?
C9 C14 C5 C6 -2.1(6) . . . . ?
C9 C10 C11 C12 0.3(7) . . . . ?
C12 C13 C14 C5 179.2(4) . . . . ?
C12 C13 C14 C9 -0.1(6) . . . . ?
C10 C9 C8 C7 179.9(4) . . . . ?
C27 P2 C4 N2 -106.8(3) . . . . ?
C27 P2 C33 C34 122.3(4) . . . . ?
C27 P2 C33 C38 -62.9(4) . . . . ?
C27 C28 C29 C30 -0.4(8) . . . . ?
C27 C32 C31 C30 0.2(8) . . . . ?
C15 P1 C3 N1 -129.5(3) . . . . ?
C15 P1 C1F C1A 155.5(14) . . . . ?
C15 P1 C1F C1E -23(2) . . . . ?
C15 P1 C1L C1G 155.3(16) . . . . ?
C15 P1 C1L C1K -27(2) . . . . ?
C15 C16 C17 C18 -0.1(9) . . . . ?
C15 C20 C19 C18 0.2(10) . . . . ?
C6 C7 C8 C9 0.1(7) . . . . ?
C1 N1 C3 P1 -0.2(5) . . . . ?
C1 N1 C5 C14 0.8(6) . . . . ?
C1 N1 C5 C6 -178.5(4) . . . . ?
C1 N2 C13 C14 4.5(6) . . . . ?
C1 N2 C13 C12 -176.4(4) . . . . ?
C1 N2 C4 P2 -7.5(5) . . . . ?
C33 P2 C4 N2 142.5(3) . . . . ?
C33 P2 C27 C28 163.9(4) . . . . ?
C33 P2 C27 C32 -20.6(4) . . . . ?
C33 C34 C35 C36 1.0(7) . . . . ?
C33 C38 C37 C36 0.1(9) . . . . ?
C28 C27 C32 C31 -0.1(7) . . . . ?
C28 C29 C30 C31 0.5(9) . . . . ?
C34 C33 C38 C37 1.3(8) . . . . ?
C32 C27 C28 C29 0.2(7) . . . . ?
C32 C31 C30 C29 -0.4(9) . . . . ?
C16 C15 C20 C19 -1.1(8) . . . . ?
C8 C9 C10 C11 178.2(4) . . . . ?
C20 C15 C16 C17 1.1(8) . . . . ?
C38 C33 C34 C35 -1.8(7) . . . . ?
C38 C37 C36 C35 -0.9(9) . . . . ?
C17 C18 C19 C20 0.8(12) . . . . ?
C37 C36 C35 C34 0.4(8) . . . . ?
C19 C18 C17 C16 -0.9(11) . . . . ?
C1A C1B C1C C1D 0.8(15) . . . . ?
C1B C1A C1F P1 -179.6(14) . . . . ?
C1B C1A C1F C1E -1(2) . . . . ?
C1B C1C C1D C1E -2(2) . . . . ?
C1C C1D C1E C1F 2(3) . . . . ?
C1D C1E C1F P1 178.1(17) . . . . ?
C1D C1E C1F C1A 0(3) . . . . ?
C1F P1 C3 N1 124.2(8) . . . . ?
C1F P1 C15 C16 -111.7(9) . . . . ?
C1F P1 C15 C20 73.5(9) . . . . ?
C1F C1A C1B C1C 0.9(16) . . . . ?
C1G C1H C1I C1J -1.3(17) . . . . ?
C1H C1G C1L P1 176.9(16) . . . . ?
C1H C1G C1L C1K -1(3) . . . . ?
C1H C1I C1J C1K 2(3) . . . . ?
C1I C1J C1K C1L -3(3) . . . . ?
C1J C1K C1L P1 -175.9(19) . . . . ?
C1J C1K C1L C1G 2(3) . . . . ?
C1L P1 C3 N1 111.6(7) . . . . ?
C1L P1 C15 C16 -111.7(10) . . . . ?
C1L P1 C15 C20 73.5(11) . . . . ?
C1L C1G C1H C1I 0.7(17) . . . . ?
C21 C22 C23 C24 -9.3(18) . . . . ?
C25 C24 C23 C22 -0.5(17) . . . . ?
C24 C25 C26 C21 -0.9(19) . . . . ?
C26 C21 C22 C23 14(2) . . . . ?
C26 C25 C24 C23 5.7(17) . . . . ?
C22 C21 C26 C25 -9(2) . . . . ?
C26A C21A C22A C23A -27(3) . . . . ?
C26A C25A C24A C23A 8(3) . . . . ?
C21A C26A C25A C24A -12(3) . . . . ?
C21A C22A C23A C24A 23(3) . . . . ?
C22A C23A C24A C25A -14(3) . . . . ?
C25A C26A C21A C22A 22(3) . . . . ?

loop_
_exptl_oxdiff_crystal_face_indexfrac_h
_exptl_oxdiff_crystal_face_indexfrac_k
_exptl_oxdiff_crystal_face_indexfrac_l
_exptl_oxdiff_crystal_face_x
_exptl_oxdiff_crystal_face_y
_exptl_oxdiff_crystal_face_z
2.9816 9.4890 2.5799 0.9116 -0.2425 0.3318
-3.2585 -8.0344 -5.4970 -0.9387 -0.0454 -0.3417
0.9044 -5.1732 10.0111 0.0780 0.9965 0.0284
9.1029 3.2032 -6.0052 0.0940 -0.3238 0.9414
0.1179 -8.1220 7.4941 -0.2845 0.9571 -0.0545
0.4204 8.1131 -7.6654 0.2831 -0.9529 0.1085
9.2047 -2.6081 -6.3299 -0.3783 -0.0325 0.9251
1.5302 -8.0010 -7.9583 -0.9865 -0.0790 0.1432
-1.8772 7.9357 8.0476 0.9808 0.0787 -0.1783
-9.7069 -2.0497 2.2947 -0.1869 -0.0125 -0.9823
2.0728 3.7206 -11.5285 -0.2234 -0.9377 0.2660

loop_
_smtbx_masks_void_nr
_smtbx_masks_void_average_x
_smtbx_masks_void_average_y
_smtbx_masks_void_average_z
_smtbx_masks_void_volume
_smtbx_masks_void_count_electrons
_smtbx_masks_void_content
1 0.000 0.000 0.500 393.8 83.0 '2 C6H6'
2 0.500 0.500 0.000 393.8 83.0 '2 C6H6'
